data_7202710
loop_
_publ_author_name
'Smith, Nicole M.'
'Raston, Colin L.'
'Smith, Christopher B.'
'Sobolev, Alexandre N.'

_publ_section_title
;
 PEG mediated synthesis of amino-functionalised 2,4,6-triarylpyridines
;
_journal_issue 11
_journal_name_full 'Green Chemistry'
_journal_page_first 1185
_journal_paper_doi 10.1039/b700893g
_journal_volume 9
_journal_year 2007
_chemical_formula_moiety 'C23 H19 N3, 0.5(H2 O)'
_chemical_formula_sum 'C23 H20 N3 O0.5'
_chemical_formula_weight 346.42
_chemical_name_systematic
;
?
;
_space_group_IT_number 5
_symmetry_cell_setting monoclinic
_symmetry_space_group_name_Hall 'C 2y'
_symmetry_space_group_name_H-M 'C 1 2 1'
_atom_sites_solution_hydrogens geom
_atom_sites_solution_primary direct
_atom_sites_solution_secondary difmap
_audit_creation_method SHELXL-97
_cell_angle_alpha 90.0
_cell_angle_beta 93.826(14)
_cell_angle_gamma 90.0
_cell_formula_units_Z 4
_cell_length_a 25.390(6)
_cell_length_b 5.557(2)
_cell_length_c 13.342(1)
_cell_measurement_reflns_used 1274
_cell_measurement_temperature 100(2)
_cell_measurement_theta_max 27.3773
_cell_measurement_theta_min 2.7549
_cell_volume 1878.3(8)
_computing_cell_refinement
;
CrysAlis RED, Oxford Diffraction Ltd.,
Version 1.171.30.5 (release 12-06-2006 CrysAlis171 .NET)
(compiled Mar 23 2006,23:39:28)
;
_computing_data_collection
;
CrysAlis CCD, Oxford Diffraction Ltd.,
Version 1.171.30.5 (release 12-06-2006 CrysAlis171 .NET)
(compiled Mar 23 2006,23:39:28)
;
_computing_data_reduction
;
CrysAlis RED, Oxford Diffraction Ltd.,
Version 1.171.30.5 (release 12-06-2006 CrysAlis171 .NET)
(compiled Mar 23 2006,23:39:28)
;
_computing_molecular_graphics 'X-Seed 2.0 (Barbour, 2001)'
_computing_publication_material 'SHELXL-97 (Sheldrick, 1997)'
_computing_structure_refinement 'SHELXL-97 (Sheldrick, 1997)'
_computing_structure_solution 'SHELXS-97 (Sheldrick, 1990)'
_diffrn_ambient_temperature 100(2)
_diffrn_detector_area_resol_mean 16.0009
_diffrn_measured_fraction_theta_full 0.858
_diffrn_measured_fraction_theta_max 0.858
_diffrn_measurement_device_type 'Oxford Diffraction Xcalibur-S, Sapphire CCD'
_diffrn_measurement_method '\w scans'
_diffrn_radiation_monochromator graphite
_diffrn_radiation_source 'Enhance (Mo) X-ray Source'
_diffrn_radiation_type MoK\a
_diffrn_radiation_wavelength 0.71073
_diffrn_reflns_av_R_equivalents 0.0736
_diffrn_reflns_av_sigmaI/netI 0.1894
_diffrn_reflns_limit_h_max 32
_diffrn_reflns_limit_h_min -29
_diffrn_reflns_limit_k_max 6
_diffrn_reflns_limit_k_min -7
_diffrn_reflns_limit_l_max 17
_diffrn_reflns_limit_l_min -9
_diffrn_reflns_number 5684
_diffrn_reflns_theta_full 27.40
_diffrn_reflns_theta_max 27.40
_diffrn_reflns_theta_min 3.36
_exptl_absorpt_coefficient_mu 0.075
_exptl_absorpt_correction_T_max 1.0000
_exptl_absorpt_correction_T_min 0.8186
_exptl_absorpt_correction_type multi-scan
_exptl_absorpt_process_details
;
CrysAlis RED, Oxford Diffraction Ltd.,
Version 1.171.30.5 (release 12-06-2006 CrysAlis171 .NET)
(compiled Jun 12 2006,17:01:16)
Empirical absorption correction using spherical harmonics,
implemented in SCALE3 ABSPACK scaling algorithm.
;
_exptl_crystal_colour yellow
_exptl_crystal_density_diffrn 1.225
_exptl_crystal_density_meas ?
_exptl_crystal_density_method .
_exptl_crystal_description needle
_exptl_crystal_F_000 732
_exptl_crystal_size_max 0.40
_exptl_crystal_size_mid 0.11
_exptl_crystal_size_min 0.03
_refine_diff_density_max 0.774
_refine_diff_density_min -0.266
_refine_diff_density_rms 0.080
_refine_ls_abs_structure_details 'Flack H D (1983), Acta Cryst. A39, 876-881'
_refine_ls_abs_structure_Flack 2(10)
_refine_ls_extinction_coef 0.0007(19)
_refine_ls_extinction_expression Fc^*^=kFc[1+0.001xFc^2^\l^3^/sin(2\q)]^-1/4^
_refine_ls_extinction_method SHELXL
_refine_ls_goodness_of_fit_ref 1.005
_refine_ls_hydrogen_treatment constr
_refine_ls_matrix_type full
_refine_ls_number_parameters 240
_refine_ls_number_reflns 2028
_refine_ls_number_restraints 1
_refine_ls_restrained_S_all 1.004
_refine_ls_R_factor_all 0.1599
_refine_ls_R_factor_gt 0.0905
_refine_ls_shift/su_max 0.000
_refine_ls_shift/su_mean 0.000
_refine_ls_structure_factor_coef Fsqd
_refine_ls_weighting_details 'calc w=1/[\s^2^(Fo^2^)+(0.1233P)^2^+0.0125P] where P=(Fo^2^+2Fc^2^)/3'
_refine_ls_weighting_scheme calc
_refine_ls_wR_factor_gt 0.2019
_refine_ls_wR_factor_ref 0.2378
_reflns_number_gt 1116
_reflns_number_total 2028
_reflns_threshold_expression >2sigma(I)
_cod_data_source_file b700893g.txt
_cod_data_source_block ns80
_cod_depositor_comments
;
The following automatic conversions were performed:
'_symmetry_cell_setting' value 'Monoclinic' changed to 'monoclinic'
according to '/home/saulius/struct/CIF-dictionaries/cif_core.dic'
dictionary named 'cif_core.dic' version 2.4.1 from 2010-06-29.

Automatic conversion script
Id: cif_fix_enum 1527 2010-12-29 10:47:43Z saulius 
;
_cod_original_sg_symbol_H-M 'C 2'
_cod_database_code 7202710

loop_
_symmetry_equiv_pos_as_xyz
'x, y, z'
'-x, y, -z'
'x+1/2, y+1/2, z'
'-x+1/2, y+1/2, -z'

loop_
_atom_site_label
_atom_site_type_symbol
_atom_site_fract_x
_atom_site_fract_y
_atom_site_fract_z
_atom_site_U_iso_or_equiv
_atom_site_adp_type
_atom_site_occupancy
_atom_site_symmetry_multiplicity
_atom_site_calc_flag
_atom_site_refinement_flags
_atom_site_disorder_assembly
_atom_site_disorder_group
O1W O 0.5000 1.343(7) 0.0000 0.150(13) Uiso 0.50 2 d SP . .
O2W O 0.5000 1.015(6) 0.0000 0.113(9) Uiso 0.50 2 d SP . .
C11 C 0.1245(3) 0.4239(12) 0.6113(6) 0.0226(18) Uani 1 1 d . . .
C12 C 0.0812(3) 0.2689(15) 0.6099(5) 0.0267(19) Uani 1 1 d . . .
H12 H 0.0691 0.1912 0.5492 0.032 Uiso 1 1 calc R . .
C13 C 0.0556(3) 0.2284(14) 0.6977(5) 0.0269(19) Uani 1 1 d . . .
C14 C 0.0744(3) 0.3457(15) 0.7844(6) 0.0298(19) Uani 1 1 d . . .
H14 H 0.0572 0.3246 0.8449 0.036 Uiso 1 1 calc R . .
C15 C 0.1185(3) 0.4945(15) 0.7831(5) 0.0267(18) Uani 1 1 d . . .
N16 N 0.1429(2) 0.5354(13) 0.6978(4) 0.0304(18) Uani 1 1 d . . .
C21 C 0.1544(3) 0.4747(15) 0.5243(5) 0.0242(18) Uani 1 1 d . . .
C22 C 0.1565(3) 0.3190(16) 0.4429(6) 0.030(2) Uani 1 1 d . . .
H22 H 0.1360 0.1760 0.4408 0.036 Uiso 1 1 calc R . .
C23 C 0.1880(3) 0.3697(17) 0.3654(5) 0.029(2) Uani 1 1 d . . .
H23 H 0.1898 0.2576 0.3120 0.035 Uiso 1 1 calc R . .
C24 C 0.2172(3) 0.5821(16) 0.3636(5) 0.027(2) Uani 1 1 d . . .
C25 C 0.2134(3) 0.7419(15) 0.4411(5) 0.0267(19) Uani 1 1 d . . .
H25 H 0.2324 0.8890 0.4403 0.032 Uiso 1 1 calc R . .
C26 C 0.1825(3) 0.6947(14) 0.5204(5) 0.0251(19) Uani 1 1 d . . .
H26 H 0.1801 0.8100 0.5725 0.030 Uiso 1 1 calc R . .
N27 N 0.2490(3) 0.6339(15) 0.2867(5) 0.040(2) Uani 1 1 d . . .
H27A H 0.2668 0.7697 0.2873 0.048 Uiso 1 1 calc R . .
H27B H 0.2514 0.5312 0.2370 0.048 Uiso 1 1 calc R . .
C31 C 0.0082(3) 0.0738(15) 0.6956(6) 0.030(2) Uani 1 1 d . . .
C32 C 0.0048(3) -0.1358(15) 0.6393(6) 0.036(2) Uani 1 1 d . . .
H32 H 0.0334 -0.1787 0.6004 0.043 Uiso 1 1 calc R . .
C33 C -0.0388(3) -0.2843(17) 0.6380(6) 0.040(2) Uani 1 1 d . . .
H33 H -0.0403 -0.4279 0.5992 0.048 Uiso 1 1 calc R . .
C34 C -0.0806(4) -0.2187(18) 0.6947(7) 0.048(3) Uani 1 1 d . . .
H34 H -0.1114 -0.3156 0.6925 0.057 Uiso 1 1 calc R . .
C35 C -0.0779(3) -0.0146(17) 0.7543(6) 0.037(2) Uani 1 1 d . . .
H35 H -0.1060 0.0233 0.7952 0.044 Uiso 1 1 calc R . .
C36 C -0.0349(3) 0.1314(18) 0.7543(6) 0.038(2) Uani 1 1 d . . .
H36 H -0.0336 0.2736 0.7939 0.046 Uiso 1 1 calc R . .
C41 C 0.1396(3) 0.6269(15) 0.8735(6) 0.0264(19) Uani 1 1 d . . .
C42 C 0.1390(3) 0.5392(14) 0.9682(6) 0.0277(19) Uani 1 1 d . . .
H42 H 0.1218 0.3905 0.9788 0.033 Uiso 1 1 calc R . .
C43 C 0.1628(3) 0.6604(15) 1.0500(6) 0.033(2) Uani 1 1 d . . .
H43 H 0.1620 0.5943 1.1156 0.040 Uiso 1 1 calc R . .
C44 C 0.1880(3) 0.8795(14) 1.0358(6) 0.030(2) Uani 1 1 d . . .
C45 C 0.1889(3) 0.9735(15) 0.9403(6) 0.033(2) Uani 1 1 d . . .
H45 H 0.2062 1.1222 0.9298 0.039 Uiso 1 1 calc R . .
C46 C 0.1646(3) 0.8496(14) 0.8595(6) 0.0241(18) Uani 1 1 d . . .
H46 H 0.1647 0.9159 0.7939 0.029 Uiso 1 1 calc R . .
N47 N 0.2125(3) 1.0010(13) 1.1162(5) 0.0386(19) Uani 1 1 d . . .
H47A H 0.2287 1.1382 1.1064 0.046 Uiso 1 1 calc R . .
H47B H 0.2120 0.9413 1.1772 0.046 Uiso 1 1 calc R . .

loop_
_atom_site_aniso_label
_atom_site_aniso_U_11
_atom_site_aniso_U_22
_atom_site_aniso_U_33
_atom_site_aniso_U_23
_atom_site_aniso_U_13
_atom_site_aniso_U_12
C11 0.026(4) 0.010(4) 0.032(4) 0.002(3) 0.006(3) -0.006(3)
C12 0.020(4) 0.036(5) 0.023(4) -0.005(4) -0.007(3) 0.008(4)
C13 0.019(4) 0.032(5) 0.028(4) 0.002(4) -0.003(3) 0.007(4)
C14 0.023(4) 0.032(5) 0.034(4) 0.004(4) 0.002(3) -0.013(4)
C15 0.025(4) 0.025(4) 0.030(4) 0.004(4) -0.004(3) 0.001(4)
N16 0.016(3) 0.053(5) 0.021(3) 0.003(3) -0.004(3) 0.004(3)
C21 0.013(4) 0.030(4) 0.029(4) 0.001(4) -0.009(3) 0.000(4)
C22 0.020(4) 0.035(5) 0.035(5) -0.010(4) -0.001(3) 0.004(4)
C23 0.014(4) 0.055(6) 0.019(4) -0.014(4) -0.002(3) 0.002(4)
C24 0.011(4) 0.057(6) 0.012(4) 0.007(4) -0.004(3) -0.002(4)
C25 0.021(4) 0.031(5) 0.027(4) 0.006(4) -0.006(3) 0.000(4)
C26 0.015(4) 0.032(5) 0.029(4) -0.009(4) 0.006(3) 0.009(4)
N27 0.029(4) 0.059(5) 0.033(4) 0.000(4) 0.002(3) -0.009(4)
C31 0.017(4) 0.032(5) 0.042(5) 0.015(4) -0.007(3) -0.003(4)
C32 0.032(5) 0.040(5) 0.036(5) -0.008(4) 0.001(4) -0.013(5)
C33 0.033(5) 0.040(5) 0.046(5) 0.010(5) -0.017(4) -0.006(5)
C34 0.028(5) 0.060(7) 0.053(6) 0.027(6) -0.019(4) -0.014(5)
C35 0.021(4) 0.051(6) 0.037(5) 0.018(5) -0.006(4) 0.004(5)
C36 0.022(4) 0.055(6) 0.038(5) 0.007(5) -0.002(4) -0.009(5)
C41 0.016(4) 0.031(5) 0.032(4) -0.002(4) 0.006(3) 0.009(4)
C42 0.020(4) 0.026(5) 0.037(5) 0.004(4) 0.003(3) 0.000(4)
C43 0.038(5) 0.033(5) 0.029(4) 0.002(4) 0.005(4) 0.003(4)
C44 0.036(5) 0.027(5) 0.028(4) -0.014(4) 0.008(4) -0.001(4)
C45 0.029(5) 0.022(5) 0.050(5) 0.011(4) 0.015(4) -0.006(4)
C46 0.020(4) 0.029(4) 0.024(4) 0.000(4) 0.004(3) 0.008(4)
N47 0.051(5) 0.038(4) 0.027(4) 0.001(4) 0.006(3) -0.015(4)

loop_
_atom_type_symbol
_atom_type_description
_atom_type_scat_dispersion_real
_atom_type_scat_dispersion_imag
_atom_type_scat_source
C C 0.0033 0.0016 'International Tables Vol C Tables 4.2.6.8 and 6.1.1.4'
H H 0.0000 0.0000 'International Tables Vol C Tables 4.2.6.8 and 6.1.1.4'
N N 0.0061 0.0033 'International Tables Vol C Tables 4.2.6.8 and 6.1.1.4'
O O 0.0106 0.0060 'International Tables Vol C Tables 4.2.6.8 and 6.1.1.4'

loop_
_geom_angle_atom_site_label_1
_geom_angle_atom_site_label_2
_geom_angle_atom_site_label_3
_geom_angle
_geom_angle_site_symmetry_1
_geom_angle_site_symmetry_3
_geom_angle_publ_flag
N16 C11 C12 121.0(7) . . ?
N16 C11 C21 114.9(6) . . ?
C12 C11 C21 124.1(7) . . ?
C13 C12 C11 119.9(7) . . ?
C14 C13 C12 118.2(7) . . ?
C14 C13 C31 121.6(7) . . ?
C12 C13 C31 120.2(7) . . ?
C13 C14 C15 120.1(7) . . ?
N16 C15 C14 121.6(7) . . ?
N16 C15 C41 116.2(7) . . ?
C14 C15 C41 122.1(7) . . ?
C15 N16 C11 119.2(7) . . ?
C22 C21 C26 117.5(7) . . ?
C22 C21 C11 123.4(7) . . ?
C26 C21 C11 119.1(7) . . ?
C23 C22 C21 120.8(8) . . ?
C22 C23 C24 121.5(8) . . ?
C25 C24 N27 120.1(8) . . ?
C25 C24 C23 118.0(7) . . ?
N27 C24 C23 121.9(8) . . ?
C24 C25 C26 121.8(8) . . ?
C25 C26 C21 120.2(7) . . ?
C32 C31 C36 117.7(8) . . ?
C32 C31 C13 121.3(7) . . ?
C36 C31 C13 120.9(8) . . ?
C33 C32 C31 122.0(8) . . ?
C32 C33 C34 118.4(9) . . ?
C35 C34 C33 121.1(9) . . ?
C36 C35 C34 119.8(9) . . ?
C35 C36 C31 120.8(9) . . ?
C42 C41 C46 118.2(7) . . ?
C42 C41 C15 123.7(8) . . ?
C46 C41 C15 118.0(7) . . ?
C41 C42 C43 121.9(8) . . ?
C42 C43 C44 119.8(8) . . ?
C45 C44 N47 119.9(8) . . ?
C45 C44 C43 119.5(7) . . ?
N47 C44 C43 120.6(7) . . ?
C44 C45 C46 119.7(8) . . ?
C45 C46 C41 120.9(7) . . ?

loop_
_geom_bond_atom_site_label_1
_geom_bond_atom_site_label_2
_geom_bond_distance
_geom_bond_site_symmetry_2
_geom_bond_publ_flag
C11 N16 1.365(9) . ?
C11 C12 1.397(10) . ?
C11 C21 1.456(10) . ?
C12 C13 1.395(11) . ?
C13 C14 1.385(10) . ?
C13 C31 1.477(11) . ?
C14 C15 1.394(10) . ?
C15 N16 1.350(9) . ?
C15 C41 1.482(11) . ?
C21 C22 1.392(10) . ?
C21 C26 1.418(11) . ?
C22 C23 1.378(11) . ?
C23 C24 1.396(12) . ?
C24 C25 1.371(11) . ?
C24 N27 1.376(9) . ?
C25 C26 1.384(10) . ?
C31 C32 1.386(11) . ?
C31 C36 1.424(11) . ?
C32 C33 1.380(12) . ?
C33 C34 1.393(13) . ?
C34 C35 1.384(13) . ?
C35 C36 1.361(11) . ?
C41 C42 1.355(10) . ?
C41 C46 1.408(11) . ?
C42 C43 1.387(11) . ?
C43 C44 1.394(11) . ?
C44 C45 1.379(11) . ?
C44 N47 1.380(9) . ?
C45 C46 1.389(11) . ?

loop_
_geom_torsion_atom_site_label_1
_geom_torsion_atom_site_label_2
_geom_torsion_atom_site_label_3
_geom_torsion_atom_site_label_4
_geom_torsion
_geom_torsion_site_symmetry_1
_geom_torsion_site_symmetry_2
_geom_torsion_site_symmetry_3
_geom_torsion_site_symmetry_4
_geom_torsion_publ_flag
N16 C11 C12 C13 0.8(11) . . . . ?
C21 C11 C12 C13 178.9(7) . . . . ?
C11 C12 C13 C14 0.1(11) . . . . ?
C11 C12 C13 C31 177.1(7) . . . . ?
C12 C13 C14 C15 -1.6(11) . . . . ?
C31 C13 C14 C15 -178.6(7) . . . . ?
C13 C14 C15 N16 2.4(12) . . . . ?
C13 C14 C15 C41 178.9(8) . . . . ?
C14 C15 N16 C11 -1.5(11) . . . . ?
C41 C15 N16 C11 -178.3(7) . . . . ?
C12 C11 N16 C15 -0.1(11) . . . . ?
C21 C11 N16 C15 -178.4(7) . . . . ?
N16 C11 C21 C22 154.2(7) . . . . ?
C12 C11 C21 C22 -24.0(11) . . . . ?
N16 C11 C21 C26 -26.6(10) . . . . ?
C12 C11 C21 C26 155.1(7) . . . . ?
C26 C21 C22 C23 4.8(10) . . . . ?
C11 C21 C22 C23 -176.0(7) . . . . ?
C21 C22 C23 C24 -2.5(11) . . . . ?
C22 C23 C24 C25 -0.7(10) . . . . ?
C22 C23 C24 N27 179.7(7) . . . . ?
N27 C24 C25 C26 -179.1(7) . . . . ?
C23 C24 C25 C26 1.4(10) . . . . ?
C24 C25 C26 C21 1.1(11) . . . . ?
C22 C21 C26 C25 -4.1(10) . . . . ?
C11 C21 C26 C25 176.7(7) . . . . ?
C14 C13 C31 C32 -143.1(8) . . . . ?
C12 C13 C31 C32 40.0(11) . . . . ?
C14 C13 C31 C36 34.8(11) . . . . ?
C12 C13 C31 C36 -142.1(8) . . . . ?
C36 C31 C32 C33 0.9(11) . . . . ?
C13 C31 C32 C33 178.9(7) . . . . ?
C31 C32 C33 C34 0.5(12) . . . . ?
C32 C33 C34 C35 -2.5(12) . . . . ?
C33 C34 C35 C36 3.1(12) . . . . ?
C34 C35 C36 C31 -1.7(12) . . . . ?
C32 C31 C36 C35 -0.3(11) . . . . ?
C13 C31 C36 C35 -178.3(7) . . . . ?
N16 C15 C41 C42 -148.3(7) . . . . ?
C14 C15 C41 C42 34.9(11) . . . . ?
N16 C15 C41 C46 27.5(10) . . . . ?
C14 C15 C41 C46 -149.2(7) . . . . ?
C46 C41 C42 C43 -1.0(11) . . . . ?
C15 C41 C42 C43 174.8(7) . . . . ?
C41 C42 C43 C44 0.4(12) . . . . ?
C42 C43 C44 C45 0.0(12) . . . . ?
C42 C43 C44 N47 -179.1(7) . . . . ?
N47 C44 C45 C46 179.5(7) . . . . ?
C43 C44 C45 C46 0.4(12) . . . . ?
C44 C45 C46 C41 -1.1(11) . . . . ?
C42 C41 C46 C45 1.3(11) . . . . ?
C15 C41 C46 C45 -174.7(7) . . . . ?
